data_2223482
loop_
_publ_author_name
'Zeng, Wu-Lan'
'Jian, Fang-Fang'

_publ_section_title
;
 5-(2-Fluorobenzylidene)-2,2-dimethyl-1,3-dioxane-4,6-dione
;
_journal_coeditor_code LH2910
_journal_issue 10
_journal_name_full 'Acta Crystallographica Section E'
_journal_page_first o2587
_journal_paper_doi 10.1107/S1600536809038811
_journal_volume 65
_journal_year 2009
_chemical_formula_iupac 'C13 H11 F O4'
_chemical_formula_moiety 'C13 H11 F O4'
_chemical_formula_sum 'C13 H11 F O4'
_chemical_formula_weight 250.22
_chemical_name_systematic
;
5-(2-Fluorobenzylidene)-2,2-dimethyl-1,3-dioxane-4,6-dione
;
_space_group_IT_number 2
_symmetry_cell_setting triclinic
_symmetry_space_group_name_Hall '-P 1'
_symmetry_space_group_name_H-M 'P -1'
_atom_sites_solution_hydrogens geom
_atom_sites_solution_primary direct
_atom_sites_solution_secondary difmap
_cell_angle_alpha 104.66(3)
_cell_angle_beta 97.00(3)
_cell_angle_gamma 98.50(3)
_cell_formula_units_Z 2
_cell_length_a 5.9907(12)
_cell_length_b 7.6135(15)
_cell_length_c 13.712(3)
_cell_measurement_reflns_used 2680
_cell_measurement_temperature 293(2)
_cell_measurement_theta_max 27.46
_cell_measurement_theta_min 3.11
_cell_volume 590.1(2)
_computing_cell_refinement 'SAINT (Bruker, 1997)'
_computing_data_collection 'SMART (Bruker, 1997)'
_computing_data_reduction 'SAINT (Bruker, 1997)'
_computing_molecular_graphics 'SHELXTL (Sheldrick, 2008)'
_computing_publication_material 'SHELXTL (Sheldrick, 2008)'
_computing_structure_refinement 'SHELXL97 (Sheldrick, 2008)'
_computing_structure_solution 'SHELXS97 (Sheldrick, 2008)'
_diffrn_ambient_temperature 293(2)
_diffrn_measured_fraction_theta_full 0.992
_diffrn_measured_fraction_theta_max 0.992
_diffrn_measurement_device_type 'Bruker SMART CCD'
_diffrn_measurement_method '\f and \w'
_diffrn_radiation_monochromator graphite
_diffrn_radiation_source 'fine-focus sealed tube'
_diffrn_radiation_type MoK\a
_diffrn_radiation_wavelength 0.71073
_diffrn_reflns_av_R_equivalents 0.0152
_diffrn_reflns_av_sigmaI/netI 0.0162
_diffrn_reflns_limit_h_max 7
_diffrn_reflns_limit_h_min -7
_diffrn_reflns_limit_k_max 9
_diffrn_reflns_limit_k_min -9
_diffrn_reflns_limit_l_max 17
_diffrn_reflns_limit_l_min -17
_diffrn_reflns_number 5846
_diffrn_reflns_theta_full 27.46
_diffrn_reflns_theta_max 27.46
_diffrn_reflns_theta_min 3.11
_exptl_absorpt_coefficient_mu 0.115
_exptl_absorpt_correction_type none
_exptl_crystal_colour colorless
_exptl_crystal_density_diffrn 1.408
_exptl_crystal_density_method 'not measured'
_exptl_crystal_description block
_exptl_crystal_F_000 260
_exptl_crystal_size_max 0.18
_exptl_crystal_size_mid 0.15
_exptl_crystal_size_min 0.10
_refine_diff_density_max 0.285
_refine_diff_density_min -0.207
_refine_ls_extinction_method none
_refine_ls_goodness_of_fit_ref 1.093
_refine_ls_hydrogen_treatment constr
_refine_ls_matrix_type full
_refine_ls_number_parameters 163
_refine_ls_number_reflns 2680
_refine_ls_number_restraints 0
_refine_ls_restrained_S_all 1.093
_refine_ls_R_factor_all 0.0468
_refine_ls_R_factor_gt 0.0402
_refine_ls_shift/su_max 0.000
_refine_ls_shift/su_mean 0.000
_refine_ls_structure_factor_coef Fsqd
_refine_ls_weighting_details 'calc w=1/[\s^2^(Fo^2^)+(0.0689P)^2^+0.0762P] where P=(Fo^2^+2Fc^2^)/3'
_refine_ls_weighting_scheme calc
_refine_ls_wR_factor_gt 0.1142
_refine_ls_wR_factor_ref 0.1222
_reflns_number_gt 2232
_reflns_number_total 2680
_reflns_threshold_expression I>2\s(I)
_cod_data_source_file lh2910.cif
_cod_data_source_block I
_cod_depositor_comments
;
The following automatic conversions were performed:
'_symmetry_cell_setting' value 'Triclinic' changed to 'triclinic'
according to '/home/saulius/struct/CIF-dictionaries/cif_core.dic'
dictionary named 'cif_core.dic' version 2.4.1 from 2010-06-29.

Automatic conversion script
Id: cif_fix_enum 1527 2010-12-29 10:47:43Z saulius 

The following automatic conversions were performed:

'_symmetry_cell_setting' value 'Triclinic' changed to 'triclinic'
according to /home/saulius/struct/CIF-dictionaries/cif_core.dic
dictionary named 'cif_core.dic' version 2.4.1 from 2010-06-29.

Automatic conversion script
Id: cif_fix_values 1715 2011-07-08 13:25:40Z adriana 
;
_cod_original_cell_volume 590.0(2)
_cod_database_code 2223482
_cod_database_fobs_code 2223482

loop_
_symmetry_equiv_pos_as_xyz
'x, y, z'
'-x, -y, -z'

loop_
_atom_site_type_symbol
_atom_site_label
_atom_site_fract_x
_atom_site_fract_y
_atom_site_fract_z
_atom_site_U_iso_or_equiv
_atom_site_adp_type
_atom_site_calc_flag
_atom_site_refinement_flags
_atom_site_occupancy
_atom_site_disorder_assembly
_atom_site_disorder_group
O O4 0.24998(15) 0.52398(12) 0.08949(6) 0.0433(2) Uani d . 1 . .
F F -0.21328(14) 0.74829(12) 0.22191(7) 0.0610(3) Uani d . 1 . .
O O3 0.42130(16) 0.39182(13) 0.21066(7) 0.0487(2) Uani d . 1 . .
O O2 0.19470(18) 0.81052(13) 0.13437(7) 0.0532(3) Uani d . 1 . .
C C10 0.22839(19) 0.67636(17) 0.16038(9) 0.0387(3) Uani d . 1 . .
O O1 0.5140(2) 0.54637(16) 0.37345(8) 0.0694(4) Uani d . 1 . .
C C4 0.0848(2) 0.93620(17) 0.35028(9) 0.0418(3) Uani d . 1 . .
C C11 0.2576(2) 0.35465(17) 0.11792(9) 0.0413(3) Uani d . 1 . .
C C7 0.2194(2) 0.78997(18) 0.34775(9) 0.0436(3) Uani d . 1 . .
H H7A 0.2780 0.7790 0.4115 0.052 Uiso calc R 1 . .
C C9 0.2713(2) 0.66953(16) 0.26804(9) 0.0390(3) Uani d . 1 . .
C C6 -0.2546(2) 1.0510(2) 0.29876(11) 0.0521(3) Uani d . 1 . .
H H6A -0.3967 1.0306 0.2578 0.063 Uiso calc R 1 . .
C C5 -0.1258(2) 0.91420(18) 0.29004(9) 0.0430(3) Uani d . 1 . .
C C8 0.4099(2) 0.53311(18) 0.29079(10) 0.0455(3) Uani d . 1 . .
C C3 0.1648(3) 1.1072(2) 0.42261(11) 0.0547(4) Uani d . 1 . .
H H3A 0.3034 1.1261 0.4660 0.066 Uiso calc R 1 . .
C C13 0.3522(3) 0.2316(2) 0.03544(11) 0.0592(4) Uani d . 1 . .
H H13A 0.5007 0.2923 0.0301 0.089 Uiso calc R 1 . .
H H13B 0.2516 0.2058 -0.0286 0.089 Uiso calc R 1 . .
H H13C 0.3649 0.1179 0.0520 0.089 Uiso calc R 1 . .
C C2 0.0417(3) 1.2483(2) 0.43080(12) 0.0613(4) Uani d . 1 . .
H H2A 0.1004 1.3627 0.4775 0.074 Uiso calc R 1 . .
C C1 -0.1683(3) 1.2195(2) 0.36964(12) 0.0582(4) Uani d . 1 . .
H H1A -0.2522 1.3141 0.3762 0.070 Uiso calc R 1 . .
C C12 0.0242(3) 0.2714(2) 0.13214(12) 0.0566(4) Uani d . 1 . .
H H12A -0.0266 0.3564 0.1856 0.085 Uiso calc R 1 . .
H H12B 0.0317 0.1583 0.1503 0.085 Uiso calc R 1 . .
H H12C -0.0815 0.2462 0.0696 0.085 Uiso calc R 1 . .

loop_
_atom_site_aniso_label
_atom_site_aniso_U_11
_atom_site_aniso_U_22
_atom_site_aniso_U_33
_atom_site_aniso_U_12
_atom_site_aniso_U_13
_atom_site_aniso_U_23
O4 0.0517(5) 0.0425(5) 0.0385(4) 0.0132(4) 0.0100(4) 0.0124(4)
F 0.0480(5) 0.0557(5) 0.0669(5) 0.0051(4) -0.0003(4) 0.0021(4)
O3 0.0514(5) 0.0451(5) 0.0475(5) 0.0221(4) -0.0027(4) 0.0065(4)
O2 0.0690(6) 0.0492(5) 0.0510(5) 0.0235(5) 0.0113(4) 0.0233(4)
C10 0.0364(5) 0.0409(6) 0.0410(6) 0.0114(5) 0.0064(5) 0.0129(5)
O1 0.0878(8) 0.0677(7) 0.0492(6) 0.0420(6) -0.0159(5) 0.0068(5)
C4 0.0452(6) 0.0436(7) 0.0389(6) 0.0171(5) 0.0077(5) 0.0103(5)
C11 0.0442(6) 0.0387(6) 0.0402(6) 0.0099(5) 0.0034(5) 0.0098(5)
C7 0.0463(6) 0.0461(7) 0.0387(6) 0.0170(5) 0.0013(5) 0.0100(5)
C9 0.0390(6) 0.0393(6) 0.0394(6) 0.0128(5) 0.0017(5) 0.0114(5)
C6 0.0409(6) 0.0620(9) 0.0593(8) 0.0191(6) 0.0085(6) 0.0218(7)
C5 0.0411(6) 0.0440(7) 0.0440(6) 0.0089(5) 0.0080(5) 0.0110(5)
C8 0.0485(7) 0.0431(7) 0.0441(6) 0.0183(5) -0.0014(5) 0.0092(5)
C3 0.0550(8) 0.0542(8) 0.0479(7) 0.0200(6) -0.0012(6) 0.0007(6)
C13 0.0701(9) 0.0534(8) 0.0528(8) 0.0230(7) 0.0137(7) 0.0042(6)
C2 0.0728(10) 0.0465(8) 0.0605(8) 0.0221(7) 0.0086(7) 0.0022(6)
C1 0.0653(9) 0.0537(8) 0.0661(9) 0.0319(7) 0.0188(7) 0.0200(7)
C12 0.0525(8) 0.0538(8) 0.0599(8) -0.0008(6) 0.0093(6) 0.0155(6)

loop_
_atom_type_symbol
_atom_type_description
_atom_type_scat_dispersion_real
_atom_type_scat_dispersion_imag
_atom_type_scat_source
C C 0.0033 0.0016 'International Tables Vol C Tables 4.2.6.8 and 6.1.1.4'
H H 0.0000 0.0000 'International Tables Vol C Tables 4.2.6.8 and 6.1.1.4'
O O 0.0106 0.0060 'International Tables Vol C Tables 4.2.6.8 and 6.1.1.4'
F F 0.0171 0.0103 'International Tables Vol C Tables 4.2.6.8 and 6.1.1.4'

loop_
_geom_angle_atom_site_label_1
_geom_angle_atom_site_label_2
_geom_angle_atom_site_label_3
_geom_angle_site_symmetry_1
_geom_angle_site_symmetry_3
_geom_angle
_geom_angle_publ_flag
C10 O4 C11 . . 119.32(9) ?
C8 O3 C11 . . 118.75(9) ?
O2 C10 O4 . . 119.30(11) ?
O2 C10 C9 . . 124.62(11) ?
O4 C10 C9 . . 115.80(10) ?
C5 C4 C3 . . 116.79(12) ?
C5 C4 C7 . . 124.51(12) ?
C3 C4 C7 . . 118.56(12) ?
O4 C11 O3 . . 109.41(10) ?
O4 C11 C13 . . 106.34(11) ?
O3 C11 C13 . . 106.18(11) ?
O4 C11 C12 . . 110.47(11) ?
O3 C11 C12 . . 110.71(11) ?
C13 C11 C12 . . 113.52(12) ?
C9 C7 C4 . . 130.10(11) ?
C9 C7 H7A . . 114.9 ?
C4 C7 H7A . . 114.9 ?
C7 C9 C10 . . 125.14(11) ?
C7 C9 C8 . . 117.26(11) ?
C10 C9 C8 . . 117.09(10) ?
C5 C6 C1 . . 118.59(13) ?
C5 C6 H6A . . 120.7 ?
C1 C6 H6A . . 120.7 ?
F C5 C6 . . 118.32(12) ?
F C5 C4 . . 118.57(12) ?
C6 C5 C4 . . 123.07(13) ?
O1 C8 O3 . . 119.85(12) ?
O1 C8 C9 . . 124.13(12) ?
O3 C8 C9 . . 115.98(11) ?
C2 C3 C4 . . 121.18(14) ?
C2 C3 H3A . . 119.4 ?
C4 C3 H3A . . 119.4 ?
C11 C13 H13A . . 109.5 ?
C11 C13 H13B . . 109.5 ?
H13A C13 H13B . . 109.5 ?
C11 C13 H13C . . 109.5 ?
H13A C13 H13C . . 109.5 ?
H13B C13 H13C . . 109.5 ?
C1 C2 C3 . . 119.93(14) ?
C1 C2 H2A . . 120.0 ?
C3 C2 H2A . . 120.0 ?
C2 C1 C6 . . 120.39(13) ?
C2 C1 H1A . . 119.8 ?
C6 C1 H1A . . 119.8 ?
C11 C12 H12A . . 109.5 ?
C11 C12 H12B . . 109.5 ?
H12A C12 H12B . . 109.5 ?
C11 C12 H12C . . 109.5 ?
H12A C12 H12C . . 109.5 ?
H12B C12 H12C . . 109.5 ?

loop_
_geom_bond_atom_site_label_1
_geom_bond_atom_site_label_2
_geom_bond_site_symmetry_2
_geom_bond_distance
_geom_bond_publ_flag
O4 C10 . 1.3460(15) ?
O4 C11 . 1.4434(15) ?
F C5 . 1.3529(16) ?
O3 C8 . 1.3457(16) ?
O3 C11 . 1.4460(15) ?
O2 C10 . 1.1996(15) ?
C10 C9 . 1.4826(16) ?
O1 C8 . 1.1979(16) ?
C4 C5 . 1.3843(18) ?
C4 C3 . 1.3978(19) ?
C4 C7 . 1.4639(17) ?
C11 C13 . 1.5018(18) ?
C11 C12 . 1.5041(19) ?
C7 C9 . 1.3385(17) ?
C7 H7A . 0.9300 ?
C9 C8 . 1.4904(17) ?
C6 C5 . 1.3753(19) ?
C6 C1 . 1.381(2) ?
C6 H6A . 0.9300 ?
C3 C2 . 1.380(2) ?
C3 H3A . 0.9300 ?
C13 H13A . 0.9600 ?
C13 H13B . 0.9600 ?
C13 H13C . 0.9600 ?
C2 C1 . 1.379(2) ?
C2 H2A . 0.9300 ?
C1 H1A . 0.9300 ?
C12 H12A . 0.9600 ?
C12 H12B . 0.9600 ?
C12 H12C . 0.9600 ?

loop_
_geom_hbond_atom_site_label_D
_geom_hbond_atom_site_label_H
_geom_hbond_atom_site_label_A
_geom_hbond_site_symmetry_A
_geom_hbond_distance_DH
_geom_hbond_distance_HA
_geom_hbond_distance_DA
_geom_hbond_angle_DHA
_geom_hbond_publ_flag
C1 H1A O1 1_465 0.93 2.42 3.343(4) 174 yes
C7 H7A O1 . 0.93 2.42 2.798(2) 104 no

loop_
_cod_related_entry_id
_cod_related_entry_database
_cod_related_entry_code
1 ChemSpider 325839
